data_7041957
loop_
_publ_author_name
'M\"oller, F'
'Casta\~neda-Losada, L'
'Junqueira, J. R. C.'
'Miller, R. G.'
'Reback, M. L.'
'Mallick, B.'
'van Gastel, M.'
'Apfel, U.-P.'

_publ_section_title
;
 Modulation of the CO2 fixation in dinickel azacryptands.
;
_journal_issue 17
_journal_name_full 'Dalton transactions (Cambridge, England : 2003)'
_journal_page_first 5680
_journal_page_last 5688
_journal_paper_doi 10.1039/c6dt04527h
_journal_volume 46
_journal_year 2017
_chemical_formula_moiety 'C36 H61 N8 O3, 2(Cl O4), 2(C2 H3 N), 4(Cl), 4(H2 O)'
_chemical_formula_sum 'C40 H75 Cl6 N10 O15'
_chemical_formula_weight 1148.8
_space_group_crystal_system triclinic
_space_group_IT_number 2
_space_group_name_Hall '-P 1'
_space_group_name_H-M_alt 'P -1'
_symmetry_space_group_name_Hall '-P 1'
_symmetry_space_group_name_H-M 'P -1'
_atom_sites_solution_hydrogens mixed
_audit_creation_method SHELXL-2016/6
_audit_update_record
;
2017-01-10 deposited with the CCDC.
2017-02-06 downloaded from the CCDC.
;
_cell_angle_alpha 107.412(2)
_cell_angle_beta 101.170(2)
_cell_angle_gamma 102.173(2)
_cell_formula_units_Z 2
_cell_length_a 11.1345(2)
_cell_length_b 14.5818(3)
_cell_length_c 18.3859(4)
_cell_measurement_reflns_used 10235
_cell_measurement_temperature 100(2)
_cell_measurement_theta_max .492
_cell_measurement_theta_min .320
_cell_volume 2676.70(11)
_computing_cell_refinement 'CrysAlisPro 1.171.38.43 (Rigaku OD, 2015)'
_computing_data_collection 'CrysAlisPro 1.171.38.43 (Rigaku OD, 2015)'
_computing_data_reduction 'CrysAlisPro 1.171.38.43 (Rigaku OD, 2015)'
_computing_molecular_graphics 'Diamond (Brandenburg 2011)'
_computing_publication_material 'WinGX publication routines (Farrugia, 1999)'
_computing_structure_refinement 'SHELXL-2016/6 (Sheldrick, 2016)'
_computing_structure_solution 'SIR92 (Altomare 1994)'
_diffrn_ambient_temperature 100(2)
_diffrn_detector 'CCD plate'
_diffrn_detector_area_resol_mean 10.4372
_diffrn_detector_type Atlas
_diffrn_measured_fraction_theta_full 1.000
_diffrn_measured_fraction_theta_max 0.987
_diffrn_measurement_device 'four-circle diffractometer'
_diffrn_measurement_device_type 'SuperNova, Single source at offset, Atlas'
_diffrn_measurement_method '\w scans'
_diffrn_radiation_type CuK\a
_diffrn_radiation_wavelength 1.54184
_diffrn_reflns_av_R_equivalents 0.0428
_diffrn_reflns_av_unetI/netI 0.0251
_diffrn_reflns_Laue_measured_fraction_full 1.000
_diffrn_reflns_Laue_measured_fraction_max 0.987
_diffrn_reflns_limit_h_max 12
_diffrn_reflns_limit_h_min -13
_diffrn_reflns_limit_k_max 18
_diffrn_reflns_limit_k_min -18
_diffrn_reflns_limit_l_max 23
_diffrn_reflns_limit_l_min -22
_diffrn_reflns_number 51557
_diffrn_reflns_point_group_measured_fraction_full 1.000
_diffrn_reflns_point_group_measured_fraction_max 0.987
_diffrn_reflns_theta_full 67.684
_diffrn_reflns_theta_max 76.360
_diffrn_reflns_theta_min 3.316
_diffrn_source 'fine-focus sealed tube'
_exptl_absorpt_coefficient_mu 3.540
_exptl_absorpt_correction_T_max 1.00000
_exptl_absorpt_correction_T_min 0.58476
_exptl_absorpt_correction_type multi-scan
_exptl_absorpt_process_details
;
CrysAlisPro, Agilent Technologies,
Version 1.171.35.11 (release 16-05-2011 CrysAlis171 .NET)
(compiled May 16 2011,17:55:39)
Empirical absorption correction using spherical harmonics,
 implemented in SCALE3 ABSPACK scaling algorithm.
;
_exptl_crystal_colour colourless
_exptl_crystal_density_diffrn 1.425
_exptl_crystal_description prism
_exptl_crystal_F_000 1214
_exptl_crystal_size_max 0.4
_exptl_crystal_size_mid 0.3
_exptl_crystal_size_min 0.2
_refine_diff_density_max 1.574
_refine_diff_density_min -1.038
_refine_diff_density_rms 0.083
_refine_ls_extinction_method none
_refine_ls_goodness_of_fit_ref 1.062
_refine_ls_hydrogen_treatment constr
_refine_ls_matrix_type full
_refine_ls_number_parameters 655
_refine_ls_number_reflns 9971
_refine_ls_number_restraints 0
_refine_ls_restrained_S_all 1.062
_refine_ls_R_factor_all 0.0616
_refine_ls_R_factor_gt 0.0571
_refine_ls_shift/su_max 0.001
_refine_ls_shift/su_mean 0.000
_refine_ls_structure_factor_coef Fsqd
_refine_ls_weighting_details 'w=1/[\s^2^(Fo^2^)+(0.0755P)^2^+5.5911P] where P=(Fo^2^+2Fc^2^)/3'
_refine_ls_weighting_scheme calc
_refine_ls_wR_factor_gt 0.1496
_refine_ls_wR_factor_ref 0.1532
_reflns_Friedel_coverage 0.000
_reflns_number_gt 9177
_reflns_number_total 9971
_reflns_threshold_expression 'I > 2\s(I)'
_cod_data_source_file c6dt04527h2.cif
_cod_data_source_block LAOH_FM645s
_cod_depositor_comments 'Adding full bibliography for 7041952--7041960.cif.'
_cod_original_cell_volume 2676.69(10)
_cod_database_code 7041957
_publcif_datablock.id {461670f7-4ba5-4a51-9fe2-e3d85a867d97}

_shelx_shelxl_version_number 2016/6
_shelx_space_group_comment
;
The symmetry employed for this shelxl refinement is uniquely defined
by the following loop, which should always be used as a source of
symmetry information in preference to the above space-group names.
They are only intended as comments.
;

loop_
_space_group_symop_operation_xyz
'x, y, z'
'-x, -y, -z'

loop_
_atom_site_label
_atom_site_type_symbol
_atom_site_fract_x
_atom_site_fract_y
_atom_site_fract_z
_atom_site_U_iso_or_equiv
_atom_site_adp_type
_atom_site_occupancy
_atom_site_site_symmetry_order
_atom_site_calc_flag
_atom_site_refinement_flags_posn
_atom_site_refinement_flags_adp
_atom_site_refinement_flags_occupancy
_atom_site_disorder_assembly
_atom_site_disorder_group
O90 O 0.8791(4) 0.5752(4) 0.3782(3) 0.0649(7) Uani 0.740(3) 1 d . . P A 1
O91 O 0.7355(4) 0.5639(4) 0.2619(3) 0.0649(7) Uani 0.740(3) 1 d . . P A 1
O92 O 0.8463(4) 0.7170(4) 0.3569(3) 0.0649(7) Uani 0.740(3) 1 d . . P A 1
O93 O 0.7974(11) 0.5187(12) 0.3192(7) 0.0649(7) Uani 0.260(3) 1 d . . P A 2
O95 O 0.8874(11) 0.6609(12) 0.4247(8) 0.0649(7) Uani 0.260(3) 1 d . . P A 2
O94 O 0.8109(12) 0.6812(12) 0.3058(8) 0.0649(7) Uani 0.260(3) 1 d . . P A 2
Cl1 Cl 0.37089(5) 1.03973(4) 0.27714(3) 0.01739(13) Uani 1 1 d . . . . .
Cl2 Cl 0.71346(6) 1.23472(5) 0.43088(3) 0.02007(14) Uani 1 1 d . . . . .
Cl3 Cl 0.30393(6) 0.91013(5) 0.01025(4) 0.02196(14) Uani 1 1 d . . . . .
Cl4 Cl 0.37619(7) 0.46462(5) 0.07426(4) 0.02630(15) Uani 1 1 d . . . . .
Cl5 Cl 0.08464(6) 1.29922(5) 0.28807(4) 0.02662(15) Uani 1 1 d . . . . .
Cl6 Cl 0.78509(6) 0.61840(7) 0.34788(5) 0.03745(19) Uani 1 1 d . . . . .
O1 O 0.26230(17) 0.80516(13) 0.19117(11) 0.0201(4) Uani 1 1 d G . . . .
H1C H 0.270946 0.801651 0.145565 0.030 Uiso 1 1 d G U . . .
H1D H 0.285365 0.866307 0.221518 0.030 Uiso 1 1 d G U . . .
O2 O -0.09012(18) 1.01516(15) 0.34643(11) 0.0220(4) Uani 1 1 d . . . . .
H2 H -0.070392 1.076359 0.358984 0.033 Uiso 1 1 calc R U . . .
O3 O 0.55611(17) 1.09266(14) 0.61951(11) 0.0210(4) Uani 1 1 d . . . . .
H3 H 0.548080 1.042284 0.631461 0.031 Uiso 1 1 calc R U . . .
O4 O 0.3782(3) 0.8872(2) -0.04289(17) 0.0587(8) Uani 1 1 d . . . . .
O5 O 0.6375(2) 0.75641(14) -0.00453(11) 0.0240(4) Uani 1 1 d . . . . .
H5 H 0.622561 0.695305 -0.018082 0.036 Uiso 1 1 calc R U . . .
O6 O 0.3510(2) 1.01254(17) 0.06175(14) 0.0379(5) Uani 1 1 d . . . . .
O7 O -0.0271(2) 1.21374(17) 0.40448(13) 0.0307(4) Uani 1 1 d G . . . .
H7A H 0.002909 1.242255 0.375104 0.046 Uiso 1 1 d G U . . .
H7B H -0.101359 1.219949 0.404244 0.046 Uiso 1 1 d G U . . .
O8 O 0.1795(3) 0.8948(3) -0.0323(3) 0.138(3) Uani 1 1 d . . . . .
O9 O 0.6784(2) 0.61170(19) 0.37835(16) 0.0446(6) Uani 1 1 d . . . . .
O10 O -0.0801(2) 0.6474(2) -0.03014(13) 0.0399(6) Uani 1 1 d G . . . .
H10C H -0.158983 0.619757 -0.054214 0.060 Uiso 1 1 d G U . . .
H10D H -0.039500 0.657483 -0.063032 0.060 Uiso 1 1 d G U . . .
N11 N 0.45083(19) 1.27329(15) 0.24103(12) 0.0155(4) Uani 1 1 d . . . . .
N12 N 0.4321(2) 1.25587(15) 0.40176(12) 0.0153(4) Uani 1 1 d . . . . .
H12A H 0.410362 1.201005 0.358614 0.018 Uiso 1 1 calc R U . . .
H12B H 0.510827 1.263506 0.429488 0.018 Uiso 1 1 calc R U . . .
N13 N 0.58577(19) 1.10391(15) 0.19381(12) 0.0166(4) Uani 1 1 d . . . . .
H13A H 0.554270 1.079190 0.141301 0.020 Uiso 1 1 calc R U . . .
H13B H 0.521837 1.090260 0.214986 0.020 Uiso 1 1 calc R U . . .
N1 N 0.11441(19) 0.81333(15) 0.43854(12) 0.0162(4) Uani 1 1 d . . . . .
H1A H 0.175051 0.808761 0.475580 0.019 Uiso 1 1 calc R U . . .
H1B H 0.040891 0.771795 0.435420 0.019 Uiso 1 1 calc R U . . .
N2 N 0.39913(19) 0.66280(16) 0.21420(12) 0.0158(4) Uani 1 1 d . . . . .
H2A H 0.355840 0.708054 0.218103 0.019 Uiso 1 1 calc R U . . .
H2B H 0.373888 0.620726 0.164125 0.019 Uiso 1 1 calc R U . . .
N3 N 0.1537(2) 0.62712(15) 0.26020(12) 0.0160(4) Uani 1 1 d . . . . .
H3A H 0.185187 0.679334 0.239494 0.019 Uiso 1 1 calc R U . . .
N4 N 0.0044(2) 0.67144(16) 0.12523(12) 0.0178(4) Uani 1 1 d . . . . .
H4A H 0.009864 0.668519 0.076968 0.021 Uiso 1 1 calc R U . . .
H4B H 0.076491 0.714068 0.160016 0.021 Uiso 1 1 calc R U . . .
N5 N 0.1862(2) 1.13671(16) 0.17754(12) 0.0167(4) Uani 1 1 d . . . . .
H5A H 0.158982 1.173756 0.215339 0.020 Uiso 1 1 calc R U . . .
H5B H 0.246369 1.115008 0.200817 0.020 Uiso 1 1 calc R U . . .
O13 O 0.0588(3) 0.68274(19) -0.13134(14) 0.0431(6) Uani 1 1 d G . . . .
H13C H 0.094768 0.742511 -0.099204 0.065 Uiso 1 1 d G U . . .
H13D H 0.019214 0.683742 -0.175431 0.065 Uiso 1 1 d G U . . .
C1 C 0.2290(2) 0.99948(18) 0.48638(14) 0.0154(5) Uani 1 1 d . . . . .
C2 C 0.3421(2) 1.15585(19) 0.47910(14) 0.0173(5) Uani 1 1 d . . . . .
C3 C -0.0621(2) 0.9737(2) 0.27696(14) 0.0177(5) Uani 1 1 d . . . . .
C4 C 0.6018(2) 0.88221(19) 0.22143(14) 0.0167(5) Uani 1 1 d . . . . .
H4 H 0.593904 0.911603 0.271993 0.020 Uiso 1 1 calc R U . . .
C5 C 0.4503(2) 1.15861(18) 0.53303(14) 0.0169(5) Uani 1 1 d . . . . .
H5C H 0.524478 1.211270 0.548275 0.020 Uiso 1 1 calc R U . . .
C6 C -0.0926(2) 0.8698(2) 0.24563(15) 0.0186(5) Uani 1 1 d . . . . .
H6 H -0.129033 0.831262 0.272257 0.022 Uiso 1 1 calc R U . . .
C7 C 0.5731(2) 0.77839(19) 0.18786(14) 0.0157(5) Uani 1 1 d . . . . .
C8 C 0.0195(2) 0.98488(19) 0.16666(15) 0.0176(5) Uani 1 1 d . . . . .
N9 N 0.2085(2) 0.6312(2) 0.04550(15) 0.0319(6) Uani 1 1 d . . . . .
C10 C 0.3412(2) 1.2431(2) 0.45090(15) 0.0195(5) Uani 1 1 d . . . . .
H10A H 0.255431 1.233182 0.419827 0.023 Uiso 1 1 calc R U . . .
H10B H 0.363419 1.304237 0.496654 0.023 Uiso 1 1 calc R U . . .
C11 C 0.4474(2) 1.08235(19) 0.56428(14) 0.0166(5) Uani 1 1 d . . . . .
C12 C 0.5826(2) 0.73325(18) 0.11133(14) 0.0166(5) Uani 1 1 d . . . . .
H12 H 0.562850 0.663823 0.088700 0.020 Uiso 1 1 calc R U . . .
C13 C 0.6424(2) 0.94222(18) 0.17934(14) 0.0159(5) Uani 1 1 d . . . . .
C14 C 0.3372(2) 1.00340(18) 0.54203(14) 0.0160(5) Uani 1 1 d . . . . .
H14 H 0.335203 0.953480 0.563941 0.019 Uiso 1 1 calc R U . . .
C15 C -0.0684(2) 0.82368(19) 0.17458(15) 0.0182(5) Uani 1 1 d . . . . .
N16 N 0.3679(3) 0.5625(2) 0.44106(15) 0.0319(6) Uani 1 1 d . . . . .
C17 C 0.6222(2) 0.79404(19) 0.06949(14) 0.0172(5) Uani 1 1 d . . . . .
C18 C 0.4305(2) 1.34542(19) 0.37764(14) 0.0177(5) Uani 1 1 d . . . . .
H18A H 0.464061 1.405872 0.424508 0.021 Uiso 1 1 calc R U . . .
H18B H 0.342936 1.340996 0.353484 0.021 Uiso 1 1 calc R U . . .
C19 C 0.6423(2) 1.21548(18) 0.22094(15) 0.0180(5) Uani 1 1 d . . . . .
H19A H 0.713979 1.229893 0.199372 0.022 Uiso 1 1 calc R U . . .
H19B H 0.674272 1.242284 0.278296 0.022 Uiso 1 1 calc R U . . .
C20 C 0.1041(2) 0.91874(19) 0.46450(14) 0.0174(5) Uani 1 1 d . . . . .
H20A H 0.069633 0.929789 0.509943 0.021 Uiso 1 1 calc R U . . .
H20B H 0.043764 0.925482 0.422045 0.021 Uiso 1 1 calc R U . . .
C21 C 0.2324(2) 1.07576(19) 0.45517(14) 0.0175(5) Uani 1 1 d . . . . .
H21 H 0.160694 1.073092 0.418031 0.021 Uiso 1 1 calc R U . . .
C22 C 0.5089(2) 1.35293(18) 0.31968(14) 0.0172(5) Uani 1 1 d . . . . .
H22A H 0.518224 1.417750 0.313735 0.021 Uiso 1 1 calc R U . . .
H22B H 0.593560 1.349018 0.341227 0.021 Uiso 1 1 calc R U . . .
C23 C -0.0117(2) 0.8812(2) 0.13473(15) 0.0184(5) Uani 1 1 d . . . . .
H23 H 0.004897 0.849979 0.087192 0.022 Uiso 1 1 calc R U . . .
C24 C 0.6525(2) 0.89793(19) 0.10338(15) 0.0177(5) Uani 1 1 d . . . . .
H24 H 0.679457 0.937804 0.075168 0.021 Uiso 1 1 calc R U . . .
C25 C 0.3419(2) 1.29587(18) 0.19651(14) 0.0169(5) Uani 1 1 d . . . . .
H25A H 0.373545 1.339640 0.169494 0.020 Uiso 1 1 calc R U . . .
H25B H 0.301196 1.331164 0.233480 0.020 Uiso 1 1 calc R U . . .
C26 C 0.6849(2) 1.05472(19) 0.21774(16) 0.0200(5) Uani 1 1 d . . . . .
H26A H 0.706986 1.072442 0.274860 0.024 Uiso 1 1 calc R U . . .
H26B H 0.761459 1.081017 0.203980 0.024 Uiso 1 1 calc R U . . .
C27 C 0.5462(2) 1.26707(19) 0.19550(15) 0.0175(5) Uani 1 1 d . . . . .
H27A H 0.591684 1.334443 0.201156 0.021 Uiso 1 1 calc R U . . .
H27B H 0.501941 1.231100 0.139797 0.021 Uiso 1 1 calc R U . . .
C28 C 0.1444(2) 0.77918(19) 0.36064(14) 0.0181(5) Uani 1 1 d . . . . .
H28A H 0.220600 0.826734 0.361476 0.022 Uiso 1 1 calc R U . . .
H28B H 0.074249 0.775969 0.318527 0.022 Uiso 1 1 calc R U . . .
C29 C 0.3707(2) 0.60600(19) 0.26729(14) 0.0177(5) Uani 1 1 d . . . . .
H29A H 0.400329 0.651697 0.321945 0.021 Uiso 1 1 calc R U . . .
H29B H 0.416586 0.555769 0.262096 0.021 Uiso 1 1 calc R U . . .
C31 C -0.0063(2) 1.03124(19) 0.23784(15) 0.0185(5) Uani 1 1 d . . . . .
H31 H 0.014059 1.100818 0.259047 0.022 Uiso 1 1 calc R U . . .
C32 C 0.2436(2) 1.20122(19) 0.13597(14) 0.0179(5) Uani 1 1 d . . . . .
H32A H 0.177072 1.219066 0.105375 0.021 Uiso 1 1 calc R U . . .
H32B H 0.284237 1.164402 0.099754 0.021 Uiso 1 1 calc R U . . .
C33 C 0.0181(2) 0.57559(19) 0.21637(15) 0.0194(5) Uani 1 1 d . . . . .
H33A H -0.035278 0.611485 0.241982 0.023 Uiso 1 1 calc R U . . .
H33B H -0.003983 0.508332 0.217910 0.023 Uiso 1 1 calc R U . . .
C34 C 0.0766(2) 1.04793(19) 0.12301(14) 0.0185(5) Uani 1 1 d . . . . .
H34A H 0.106116 1.006794 0.082185 0.022 Uiso 1 1 calc R U . . .
H34B H 0.010973 1.071253 0.097229 0.022 Uiso 1 1 calc R U . . .
C35 C 0.5397(2) 0.7148(2) 0.23629(15) 0.0186(5) Uani 1 1 d . . . . .
H35A H 0.585824 0.664666 0.229228 0.022 Uiso 1 1 calc R U . . .
H35B H 0.567646 0.756885 0.291941 0.022 Uiso 1 1 calc R U . . .
C36 C -0.0083(3) 0.56958(19) 0.13070(15) 0.0205(5) Uani 1 1 d . . . . .
H36A H 0.051284 0.540210 0.106599 0.025 Uiso 1 1 calc R U . . .
H36B H -0.094112 0.526470 0.101616 0.025 Uiso 1 1 calc R U . . .
C37 C 0.1659(2) 0.67543(19) 0.34495(14) 0.0180(5) Uani 1 1 d . . . . .
H37A H 0.250415 0.682182 0.376025 0.022 Uiso 1 1 calc R U . . .
H37B H 0.103518 0.634045 0.360915 0.022 Uiso 1 1 calc R U . . .
C38 C 0.2292(2) 0.55527(19) 0.24705(15) 0.0186(5) Uani 1 1 d . . . . .
H38A H 0.199515 0.511309 0.191868 0.022 Uiso 1 1 calc R U . . .
H38B H 0.215229 0.514137 0.279169 0.022 Uiso 1 1 calc R U . . .
C40 C -0.1063(2) 0.7105(2) 0.14122(16) 0.0206(5) Uani 1 1 d . . . . .
H40A H -0.139085 0.684462 0.178460 0.025 Uiso 1 1 calc R U . . .
H40B H -0.174191 0.686579 0.092253 0.025 Uiso 1 1 calc R U . . .
O41 O 0.3120(6) 0.8485(3) 0.0549(3) 0.1110(19) Uani 1 1 d . . . . .
C42 C 0.2745(3) 0.5337(2) 0.45514(16) 0.0285(6) Uani 1 1 d . . . . .
C43 C 0.2615(3) 0.6286(2) -0.00158(18) 0.0288(6) Uani 1 1 d . . . . .
C44 C 0.3286(3) 0.6225(3) -0.06272(19) 0.0364(7) Uani 1 1 d . . . . .
H44A H 0.268127 0.605245 -0.113097 0.055 Uiso 1 1 calc R U . . .
H44B H 0.372353 0.572056 -0.065025 0.055 Uiso 1 1 calc R U . . .
H44C H 0.389398 0.686212 -0.050325 0.055 Uiso 1 1 calc R U . . .
C45 C 0.1548(4) 0.4994(3) 0.4727(2) 0.0436(8) Uani 1 1 d . . . . .
H45A H 0.086653 0.470195 0.424463 0.065 Uiso 1 1 calc R U . . .
H45B H 0.137856 0.555269 0.508322 0.065 Uiso 1 1 calc R U . . .
H45C H 0.160985 0.450101 0.496993 0.065 Uiso 1 1 calc R U . . .

loop_
_atom_site_aniso_label
_atom_site_aniso_U_11
_atom_site_aniso_U_22
_atom_site_aniso_U_33
_atom_site_aniso_U_23
_atom_site_aniso_U_13
_atom_site_aniso_U_12
O90 0.0456(12) 0.111(2) 0.0544(15) 0.0468(15) 0.0184(11) 0.0257(13)
O91 0.0456(12) 0.111(2) 0.0544(15) 0.0468(15) 0.0184(11) 0.0257(13)
O92 0.0456(12) 0.111(2) 0.0544(15) 0.0468(15) 0.0184(11) 0.0257(13)
O93 0.0456(12) 0.111(2) 0.0544(15) 0.0468(15) 0.0184(11) 0.0257(13)
O95 0.0456(12) 0.111(2) 0.0544(15) 0.0468(15) 0.0184(11) 0.0257(13)
O94 0.0456(12) 0.111(2) 0.0544(15) 0.0468(15) 0.0184(11) 0.0257(13)
Cl1 0.0192(3) 0.0183(3) 0.0139(3) 0.0045(2) 0.0054(2) 0.0047(2)
Cl2 0.0187(3) 0.0253(3) 0.0171(3) 0.0079(2) 0.0044(2) 0.0082(2)
Cl3 0.0201(3) 0.0234(3) 0.0203(3) 0.0061(2) 0.0045(2) 0.0055(2)
Cl4 0.0352(4) 0.0224(3) 0.0218(3) 0.0051(2) 0.0136(3) 0.0081(3)
Cl5 0.0260(3) 0.0288(3) 0.0270(3) 0.0075(3) 0.0129(3) 0.0101(3)
Cl6 0.0158(3) 0.0676(5) 0.0352(4) 0.0287(4) 0.0097(3) 0.0069(3)
O1 0.0193(9) 0.0191(8) 0.0183(9) 0.0051(7) 0.0040(7) 0.0016(7)
O2 0.0218(9) 0.0292(9) 0.0157(9) 0.0066(7) 0.0088(7) 0.0078(8)
O3 0.0150(8) 0.0284(9) 0.0164(9) 0.0098(7) -0.0015(7) 0.0024(7)
O4 0.104(2) 0.0393(14) 0.0449(15) 0.0114(12) 0.0558(17) 0.0181(15)
O5 0.0381(11) 0.0211(9) 0.0135(9) 0.0046(7) 0.0123(8) 0.0076(8)
O6 0.0325(12) 0.0328(11) 0.0328(12) -0.0056(9) 0.0047(9) 0.0063(9)
O7 0.0299(11) 0.0345(11) 0.0311(11) 0.0094(9) 0.0169(9) 0.0118(9)
O8 0.0411(18) 0.086(3) 0.172(5) -0.073(3) -0.062(2) 0.0380(18)
O9 0.0347(13) 0.0443(13) 0.0472(14) 0.0031(11) 0.0284(11) -0.0008(10)
O10 0.0281(11) 0.0639(16) 0.0203(10) 0.0105(10) 0.0024(9) 0.0084(11)
N11 0.0167(10) 0.0187(10) 0.0121(9) 0.0063(8) 0.0046(8) 0.0056(8)
N12 0.0162(10) 0.0175(9) 0.0125(9) 0.0042(8) 0.0051(8) 0.0062(8)
N13 0.0140(9) 0.0203(10) 0.0153(10) 0.0061(8) 0.0039(8) 0.0049(8)
N1 0.0135(9) 0.0204(10) 0.0122(9) 0.0039(8) 0.0031(7) 0.0025(8)
N2 0.0168(10) 0.0201(10) 0.0122(9) 0.0060(8) 0.0071(8) 0.0056(8)
N3 0.0175(10) 0.0188(10) 0.0114(10) 0.0042(8) 0.0061(8) 0.0045(8)
N4 0.0144(10) 0.0224(10) 0.0140(10) 0.0044(8) 0.0032(8) 0.0035(8)
N5 0.0154(10) 0.0229(10) 0.0127(9) 0.0070(8) 0.0050(8) 0.0056(8)
O13 0.0479(15) 0.0439(13) 0.0247(11) 0.0077(10) 0.0019(10) 0.0007(11)
C1 0.0133(11) 0.0210(11) 0.0104(10) 0.0019(9) 0.0048(9) 0.0057(9)
C2 0.0177(12) 0.0228(12) 0.0140(11) 0.0069(9) 0.0067(9) 0.0087(9)
C3 0.0106(10) 0.0289(13) 0.0128(11) 0.0067(10) 0.0024(9) 0.0054(9)
C4 0.0134(11) 0.0233(12) 0.0116(11) 0.0028(9) 0.0037(9) 0.0066(9)
C5 0.0158(11) 0.0208(11) 0.0108(11) 0.0023(9) 0.0042(9) 0.0030(9)
C6 0.0111(11) 0.0284(13) 0.0178(12) 0.0102(10) 0.0036(9) 0.0059(9)
C7 0.0103(10) 0.0228(12) 0.0145(11) 0.0072(9) 0.0045(8) 0.0042(9)
C8 0.0107(11) 0.0250(12) 0.0166(12) 0.0082(10) 0.0025(9) 0.0040(9)
N9 0.0292(13) 0.0368(14) 0.0239(12) 0.0044(10) 0.0111(11) 0.0033(11)
C10 0.0202(12) 0.0257(12) 0.0188(12) 0.0104(10) 0.0102(10) 0.0109(10)
C11 0.0132(11) 0.0250(12) 0.0107(11) 0.0041(9) 0.0033(9) 0.0066(9)
C12 0.0150(11) 0.0185(11) 0.0154(11) 0.0051(9) 0.0034(9) 0.0048(9)
C13 0.0110(10) 0.0196(11) 0.0150(11) 0.0038(9) 0.0016(8) 0.0050(9)
C14 0.0172(11) 0.0197(11) 0.0120(11) 0.0054(9) 0.0054(9) 0.0063(9)
C15 0.0108(11) 0.0243(12) 0.0178(12) 0.0064(10) 0.0021(9) 0.0050(9)
N16 0.0350(14) 0.0326(13) 0.0277(13) 0.0076(11) 0.0056(11) 0.0162(11)
C17 0.0154(11) 0.0234(12) 0.0129(11) 0.0056(9) 0.0051(9) 0.0059(9)
C18 0.0212(12) 0.0204(11) 0.0140(11) 0.0068(9) 0.0053(9) 0.0096(9)
C19 0.0179(12) 0.0180(11) 0.0168(11) 0.0046(9) 0.0054(9) 0.0044(9)
C20 0.0156(11) 0.0215(12) 0.0126(11) 0.0023(9) 0.0049(9) 0.0049(9)
C21 0.0146(11) 0.0257(12) 0.0123(11) 0.0057(9) 0.0036(9) 0.0072(9)
C22 0.0188(12) 0.0174(11) 0.0143(11) 0.0046(9) 0.0049(9) 0.0041(9)
C23 0.0133(11) 0.0259(12) 0.0140(11) 0.0042(10) 0.0039(9) 0.0055(9)
C24 0.0168(11) 0.0213(12) 0.0162(12) 0.0083(10) 0.0052(9) 0.0049(9)
C25 0.0190(12) 0.0213(12) 0.0137(11) 0.0082(9) 0.0063(9) 0.0082(9)
C26 0.0160(12) 0.0199(12) 0.0210(12) 0.0052(10) 0.0011(9) 0.0056(9)
C27 0.0212(12) 0.0200(11) 0.0147(11) 0.0080(9) 0.0083(9) 0.0073(9)
C28 0.0192(12) 0.0226(12) 0.0131(11) 0.0058(9) 0.0061(9) 0.0068(10)
C29 0.0206(12) 0.0220(12) 0.0136(11) 0.0084(9) 0.0078(9) 0.0064(10)
C31 0.0137(11) 0.0228(12) 0.0169(12) 0.0055(10) 0.0030(9) 0.0044(9)
C32 0.0190(12) 0.0235(12) 0.0124(11) 0.0087(9) 0.0053(9) 0.0045(10)
C33 0.0182(12) 0.0207(12) 0.0183(12) 0.0059(10) 0.0074(10) 0.0033(10)
C34 0.0159(11) 0.0248(12) 0.0130(11) 0.0053(10) 0.0045(9) 0.0034(10)
C35 0.0141(11) 0.0279(13) 0.0145(11) 0.0089(10) 0.0047(9) 0.0045(10)
C36 0.0198(12) 0.0187(12) 0.0180(12) 0.0018(9) 0.0038(10) 0.0033(9)
C37 0.0199(12) 0.0230(12) 0.0120(11) 0.0055(9) 0.0067(9) 0.0070(10)
C38 0.0208(12) 0.0187(11) 0.0165(12) 0.0054(9) 0.0079(9) 0.0048(10)
C40 0.0130(11) 0.0252(13) 0.0216(13) 0.0063(10) 0.0044(9) 0.0048(10)
O41 0.253(6) 0.074(2) 0.092(3) 0.068(2) 0.127(4) 0.093(3)
C42 0.0415(18) 0.0244(13) 0.0176(13) 0.0053(11) 0.0048(12) 0.0115(12)
C43 0.0208(13) 0.0318(15) 0.0259(14) 0.0058(12) 0.0018(11) 0.0021(11)
C44 0.0260(15) 0.0489(19) 0.0283(16) 0.0093(14) 0.0106(12) 0.0024(13)
C45 0.056(2) 0.0303(16) 0.0379(18) 0.0060(14) 0.0227(17) -0.0004(15)

loop_
_atom_type_symbol
_atom_type_description
_atom_type_scat_dispersion_real
_atom_type_scat_dispersion_imag
_atom_type_scat_source
C C 0.0181 0.0091 'International Tables Vol C Tables 4.2.6.8 and 6.1.1.4'
H H 0.0000 0.0000 'International Tables Vol C Tables 4.2.6.8 and 6.1.1.4'
N N 0.0311 0.0180 'International Tables Vol C Tables 4.2.6.8 and 6.1.1.4'
O O 0.0492 0.0322 'International Tables Vol C Tables 4.2.6.8 and 6.1.1.4'
Cl Cl 0.3639 0.7018 'International Tables Vol C Tables 4.2.6.8 and 6.1.1.4'

loop_
_geom_angle_atom_site_label_1
_geom_angle_atom_site_label_2
_geom_angle_atom_site_label_3
_geom_angle
O8 Cl3 O41 112.7(4)
O8 Cl3 O4 109.3(3)
O41 Cl3 O4 106.6(2)
O8 Cl3 O6 107.46(18)
O41 Cl3 O6 109.4(2)
O4 Cl3 O6 111.51(16)
O94 Cl6 O9 121.4(5)
O92 Cl6 O9 112.6(2)
O94 Cl6 O93 119.0(8)
O9 Cl6 O93 106.9(5)
O92 Cl6 O90 108.6(3)
O9 Cl6 O90 115.5(2)
O92 Cl6 O91 105.6(3)
O9 Cl6 O91 106.3(2)
O90 Cl6 O91 107.7(3)
O94 Cl6 O95 107.0(8)
O9 Cl6 O95 98.4(5)
O93 Cl6 O95 99.9(8)
H1C O1 H1D 109.4
C3 O2 H2 109.5
C11 O3 H3 109.5
C17 O5 H5 109.5
H7A O7 H7B 109.5
H10C O10 H10D 109.4
C22 N11 C27 109.88(19)
C22 N11 C25 110.05(19)
C27 N11 C25 108.61(18)
C10 N12 C18 111.05(19)
C10 N12 H12A 109.4
C18 N12 H12A 109.4
C10 N12 H12B 109.4
C18 N12 H12B 109.4
H12A N12 H12B 108.0
C19 N13 C26 110.87(19)
C19 N13 H13A 109.5
C26 N13 H13A 109.5
C19 N13 H13B 109.5
C26 N13 H13B 109.5
H13A N13 H13B 108.1
C28 N1 C20 114.72(19)
C28 N1 H1A 108.6
C20 N1 H1A 108.6
C28 N1 H1B 108.6
C20 N1 H1B 108.6
H1A N1 H1B 107.6
C29 N2 C35 110.71(19)
C29 N2 H2A 109.5
C35 N2 H2A 109.5
C29 N2 H2B 109.5
C35 N2 H2B 109.5
H2A N2 H2B 108.1
C38 N3 C37 111.80(19)
C38 N3 C33 109.76(19)
C37 N3 C33 110.14(19)
C38 N3 H3A 108.4
C37 N3 H3A 108.4
C33 N3 H3A 108.4
C36 N4 C40 112.6(2)
C36 N4 H4A 109.1
C40 N4 H4A 109.1
C36 N4 H4B 109.1
C40 N4 H4B 109.1
H4A N4 H4B 107.8
C32 N5 C34 113.20(19)
C32 N5 H5A 108.9
C34 N5 H5A 108.9
C32 N5 H5B 108.9
C34 N5 H5B 108.9
H5A N5 H5B 107.8
H13C O13 H13D 109.5
C21 C1 C14 119.7(2)
C21 C1 C20 118.8(2)
C14 C1 C20 121.3(2)
C5 C2 C21 119.8(2)
C5 C2 C10 119.9(2)
C21 C2 C10 120.2(2)
O2 C3 C31 122.5(2)
O2 C3 C6 117.3(2)
C31 C3 C6 120.2(2)
C7 C4 C13 120.1(2)
C7 C4 H4 120.0
C13 C4 H4 120.0
C2 C5 C11 119.9(2)
C2 C5 H5C 120.1
C11 C5 H5C 120.1
C15 C6 C3 119.7(2)
C15 C6 H6 120.1
C3 C6 H6 120.1
C4 C7 C12 120.5(2)
C4 C7 C35 119.6(2)
C12 C7 C35 119.8(2)
C23 C8 C31 119.9(2)
C23 C8 C34 120.2(2)
C31 C8 C34 119.8(2)
N12 C10 C2 113.3(2)
N12 C10 H10A 108.9
C2 C10 H10A 108.9
N12 C10 H10B 108.9
C2 C10 H10B 108.9
H10A C10 H10B 107.7
O3 C11 C14 123.0(2)
O3 C11 C5 116.3(2)
C14 C11 C5 120.6(2)
C17 C12 C7 118.9(2)
C17 C12 H12 120.5
C7 C12 H12 120.5
C24 C13 C4 119.8(2)
C24 C13 C26 119.6(2)
C4 C13 C26 120.5(2)
C11 C14 C1 119.5(2)
C11 C14 H14 120.2
C1 C14 H14 120.2
C6 C15 C23 120.5(2)
C6 C15 C40 118.2(2)
C23 C15 C40 121.3(2)
O5 C17 C24 116.6(2)
O5 C17 C12 122.8(2)
C24 C17 C12 120.6(2)
N12 C18 C22 112.3(2)
N12 C18 H18A 109.2
C22 C18 H18A 109.2
N12 C18 H18B 109.2
C22 C18 H18B 109.2
H18A C18 H18B 107.9
N13 C19 C27 112.3(2)
N13 C19 H19A 109.1
C27 C19 H19A 109.1
N13 C19 H19B 109.1
C27 C19 H19B 109.1
H19A C19 H19B 107.9
N1 C20 C1 114.6(2)
N1 C20 H20A 108.6
C1 C20 H20A 108.6
N1 C20 H20B 108.6
C1 C20 H20B 108.6
H20A C20 H20B 107.6
C2 C21 C1 120.5(2)
C2 C21 H21 119.7
C1 C21 H21 119.7
N11 C22 C18 112.8(2)
N11 C22 H22A 109.0
C18 C22 H22A 109.0
N11 C22 H22B 109.0
C18 C22 H22B 109.0
H22A C22 H22B 107.8
C8 C23 C15 119.5(2)
C8 C23 H23 120.2
C15 C23 H23 120.2
C13 C24 C17 120.1(2)
C13 C24 H24 119.9
C17 C24 H24 119.9
N11 C25 C32 112.0(2)
N11 C25 H25A 109.2
C32 C25 H25A 109.2
N11 C25 H25B 109.2
C32 C25 H25B 109.2
H25A C25 H25B 107.9
N13 C26 C13 113.7(2)
N13 C26 H26A 108.8
C13 C26 H26A 108.8
N13 C26 H26B 108.8
C13 C26 H26B 108.8
H26A C26 H26B 107.7
N11 C27 C19 113.9(2)
N11 C27 H27A 108.8
C19 C27 H27A 108.8
N11 C27 H27B 108.8
C19 C27 H27B 108.8
H27A C27 H27B 107.7
N1 C28 C37 109.7(2)
N1 C28 H28A 109.7
C37 C28 H28A 109.7
N1 C28 H28B 109.7
C37 C28 H28B 109.7
H28A C28 H28B 108.2
N2 C29 C38 111.3(2)
N2 C29 H29A 109.4
C38 C29 H29A 109.4
N2 C29 H29B 109.4
C38 C29 H29B 109.4
H29A C29 H29B 108.0
C3 C31 C8 120.1(2)
C3 C31 H31 119.9
C8 C31 H31 119.9
N5 C32 C25 109.77(19)
N5 C32 H32A 109.7
C25 C32 H32A 109.7
N5 C32 H32B 109.7
C25 C32 H32B 109.7
H32A C32 H32B 108.2
N3 C33 C36 111.6(2)
N3 C33 H33A 109.3
C36 C33 H33A 109.3
N3 C33 H33B 109.3
C36 C33 H33B 109.3
H33A C33 H33B 108.0
N5 C34 C8 112.1(2)
N5 C34 H34A 109.2
C8 C34 H34A 109.2
N5 C34 H34B 109.2
C8 C34 H34B 109.2
H34A C34 H34B 107.9
N2 C35 C7 113.08(19)
N2 C35 H35A 109.0
C7 C35 H35A 109.0
N2 C35 H35B 109.0
C7 C35 H35B 109.0
H35A C35 H35B 107.8
N4 C36 C33 111.1(2)
N4 C36 H36A 109.4
C33 C36 H36A 109.4
N4 C36 H36B 109.4
C33 C36 H36B 109.4
H36A C36 H36B 108.0
N3 C37 C28 110.1(2)
N3 C37 H37A 109.6
C28 C37 H37A 109.6
N3 C37 H37B 109.6
C28 C37 H37B 109.6
H37A C37 H37B 108.2
N3 C38 C29 112.8(2)
N3 C38 H38A 109.0
C29 C38 H38A 109.0
N3 C38 H38B 109.0
C29 C38 H38B 109.0
H38A C38 H38B 107.8
N4 C40 C15 112.0(2)
N4 C40 H40A 109.2
C15 C40 H40A 109.2
N4 C40 H40B 109.2
C15 C40 H40B 109.2
H40A C40 H40B 107.9
N16 C42 C45 178.5(3)
N9 C43 C44 178.5(3)
C43 C44 H44A 109.5
C43 C44 H44B 109.5
H44A C44 H44B 109.5
C43 C44 H44C 109.5
H44A C44 H44C 109.5
H44B C44 H44C 109.5
C42 C45 H45A 109.5
C42 C45 H45B 109.5
H45A C45 H45B 109.5
C42 C45 H45C 109.5
H45A C45 H45C 109.5
H45B C45 H45C 109.5

loop_
_geom_bond_atom_site_label_1
_geom_bond_atom_site_label_2
_geom_bond_distance
O90 Cl6 1.438(4)
O91 Cl6 1.470(5)
O92 Cl6 1.399(5)
O93 Cl6 1.436(15)
O95 Cl6 1.494(12)
O94 Cl6 1.385(13)
Cl3 O8 1.388(3)
Cl3 O41 1.391(3)
Cl3 O4 1.408(3)
Cl3 O6 1.426(2)
Cl6 O9 1.405(2)
O1 H1C 0.8501
O1 H1D 0.8499
O2 C3 1.366(3)
O2 H2 0.8200
O3 C11 1.369(3)
O3 H3 0.8200
O5 C17 1.365(3)
O5 H5 0.8200
O7 H7A 0.8498
O7 H7B 0.8499
O10 H10C 0.8500
O10 H10D 0.8505
N11 C22 1.474(3)
N11 C27 1.475(3)
N11 C25 1.481(3)
N12 C10 1.500(3)
N12 C18 1.502(3)
N12 H12A 0.8900
N12 H12B 0.8900
N13 C19 1.501(3)
N13 C26 1.504(3)
N13 H13A 0.8900
N13 H13B 0.8900
N1 C28 1.497(3)
N1 C20 1.503(3)
N1 H1A 0.8900
N1 H1B 0.8900
N2 C29 1.494(3)
N2 C35 1.503(3)
N2 H2A 0.8900
N2 H2B 0.8900
N3 C38 1.470(3)
N3 C37 1.471(3)
N3 C33 1.477(3)
N3 H3A 0.9800
N4 C36 1.497(3)
N4 C40 1.506(3)
N4 H4A 0.8900
N4 H4B 0.8900
N5 C32 1.498(3)
N5 C34 1.501(3)
N5 H5A 0.8900
N5 H5B 0.8900
O13 H13C 0.8498
O13 H13D 0.8501
C1 C21 1.393(4)
C1 C14 1.400(3)
C1 C20 1.514(3)
C2 C5 1.388(3)
C2 C21 1.390(4)
C2 C10 1.512(3)
C3 C31 1.387(4)
C3 C6 1.389(4)
C4 C7 1.391(3)
C4 C13 1.394(4)
C4 H4 0.9300
C5 C11 1.394(4)
C5 H5C 0.9300
C6 C15 1.385(4)
C6 H6 0.9300
C7 C12 1.399(3)
C7 C35 1.507(3)
C8 C23 1.386(4)
C8 C31 1.397(4)
C8 C34 1.512(3)
N9 C43 1.135(4)
C10 H10A 0.9700
C10 H10B 0.9700
C11 C14 1.388(3)
C12 C17 1.395(3)
C12 H12 0.9300
C13 C24 1.390(4)
C13 C26 1.505(3)
C14 H14 0.9300
C15 C23 1.401(4)
C15 C40 1.509(4)
N16 C42 1.145(4)
C17 C24 1.391(4)
C18 C22 1.516(3)
C18 H18A 0.9700
C18 H18B 0.9700
C19 C27 1.511(3)
C19 H19A 0.9700
C19 H19B 0.9700
C20 H20A 0.9700
C20 H20B 0.9700
C21 H21 0.9300
C22 H22A 0.9700
C22 H22B 0.9700
C23 H23 0.9300
C24 H24 0.9300
C25 C32 1.521(3)
C25 H25A 0.9700
C25 H25B 0.9700
C26 H26A 0.9700
C26 H26B 0.9700
C27 H27A 0.9700
C27 H27B 0.9700
C28 C37 1.532(3)
C28 H28A 0.9700
C28 H28B 0.9700
C29 C38 1.512(3)
C29 H29A 0.9700
C29 H29B 0.9700
C31 H31 0.9300
C32 H32A 0.9700
C32 H32B 0.9700
C33 C36 1.517(4)
C33 H33A 0.9700
C33 H33B 0.9700
C34 H34A 0.9700
C34 H34B 0.9700
C35 H35A 0.9700
C35 H35B 0.9700
C36 H36A 0.9700
C36 H36B 0.9700
C37 H37A 0.9700
C37 H37B 0.9700
C38 H38A 0.9700
C38 H38B 0.9700
C40 H40A 0.9700
C40 H40B 0.9700
C42 C45 1.454(5)
C43 C44 1.457(4)
C44 H44A 0.9600
C44 H44B 0.9600
C44 H44C 0.9600
C45 H45A 0.9600
C45 H45B 0.9600
C45 H45C 0.9600
